data_7023852
loop_
_publ_author_name
'Liu, Baolin'
'Liu, Qingxia'
'Xiao, Hongping'
'Zhang, Wu'
'Tao, Ruojie'

_publ_section_title
;
 Family of dumbbell Ni4Ln2 (Ln = Pr, Sm, Eu, Gd, Tb, Ho, Er) complexes:
 syntheses, structures, luminescent and magnetic properties.
;
_journal_issue 14
_journal_name_full 'Dalton transactions (Cambridge, England : 2003)'
_journal_page_first 5047
_journal_page_last 5055
_journal_paper_doi 10.1039/c3dt32935f
_journal_volume 42
_journal_year 2013
_chemical_formula_moiety 'C60 H58 N8 Ni4 O24 Pr2, 8(H2 O)'
_chemical_formula_sum 'C60 H74 N8 Ni4 O32 Pr2'
_chemical_formula_weight 1935.93
_chemical_name_systematic
;
?
;
_space_group_IT_number 14
_symmetry_cell_setting monoclinic
_symmetry_space_group_name_Hall '-P 2yn'
_symmetry_space_group_name_H-M 'P 1 21/n 1'
_atom_sites_solution_hydrogens geom
_atom_sites_solution_primary direct
_atom_sites_solution_secondary difmap
_audit_creation_method SHELXL-97
_cell_angle_alpha 90.00
_cell_angle_beta 100.262(5)
_cell_angle_gamma 90.00
_cell_formula_units_Z 2
_cell_length_a 12.770(4)
_cell_length_b 18.183(6)
_cell_length_c 15.616(5)
_cell_measurement_reflns_used 2200
_cell_measurement_temperature 296(2)
_cell_measurement_theta_max 22.96
_cell_measurement_theta_min 2.24
_cell_volume 3568(2)
_computing_cell_refinement 'APEX 2'
_computing_data_collection 'APEX 2 (Bruker, 2009)'
_computing_data_reduction 'SAINT (Bruker, 2009)'
_computing_molecular_graphics 'SHELXTL (Bruker, 2009)'
_computing_publication_material SHELXTL
_computing_structure_refinement 'SHELXL-97 (Sheldrick, 2008)'
_computing_structure_solution 'SHELXS-97 (Sheldrick, 2008)'
_diffrn_ambient_temperature 296(2)
_diffrn_measured_fraction_theta_full 0.996
_diffrn_measured_fraction_theta_max 0.996
_diffrn_measurement_device_type 'Bruker Smart APEX II CCD area detector'
_diffrn_measurement_method 'phi and omega scans'
_diffrn_radiation_monochromator graphite
_diffrn_radiation_source 'fine-focus sealed tube'
_diffrn_radiation_type MoK\a
_diffrn_radiation_wavelength 0.71073
_diffrn_reflns_av_R_equivalents 0.0679
_diffrn_reflns_av_sigmaI/netI 0.0957
_diffrn_reflns_limit_h_max 9
_diffrn_reflns_limit_h_min -15
_diffrn_reflns_limit_k_max 21
_diffrn_reflns_limit_k_min -11
_diffrn_reflns_limit_l_max 18
_diffrn_reflns_limit_l_min -18
_diffrn_reflns_number 14792
_diffrn_reflns_theta_full 25.00
_diffrn_reflns_theta_max 25.00
_diffrn_reflns_theta_min 1.74
_exptl_absorpt_coefficient_mu 2.467
_exptl_absorpt_correction_T_max 0.7730
_exptl_absorpt_correction_T_min 0.6514
_exptl_absorpt_correction_type multi-scan
_exptl_absorpt_process_details 'SADABS (Bruker, 2009)'
_exptl_crystal_colour colourless
_exptl_crystal_density_diffrn 1.802
_exptl_crystal_density_method 'not measured'
_exptl_crystal_description block
_exptl_crystal_F_000 1952
_exptl_crystal_size_max 0.19
_exptl_crystal_size_mid 0.15
_exptl_crystal_size_min 0.11
_refine_diff_density_max 0.785
_refine_diff_density_min -1.499
_refine_diff_density_rms 0.139
_refine_ls_extinction_method none
_refine_ls_goodness_of_fit_ref 0.986
_refine_ls_hydrogen_treatment constr
_refine_ls_matrix_type full
_refine_ls_number_parameters 488
_refine_ls_number_reflns 6260
_refine_ls_number_restraints 12
_refine_ls_restrained_S_all 0.987
_refine_ls_R_factor_all 0.0914
_refine_ls_R_factor_gt 0.0524
_refine_ls_shift/su_max 0.000
_refine_ls_shift/su_mean 0.000
_refine_ls_structure_factor_coef Fsqd
_refine_ls_weighting_details 'calc w=1/[\s^2^(Fo^2^)+(0.0548P)^2^+0.0000P] where P=(Fo^2^+2Fc^2^)/3'
_refine_ls_weighting_scheme calc
_refine_ls_wR_factor_gt 0.1130
_refine_ls_wR_factor_ref 0.1234
_reflns_number_gt 4236
_reflns_number_total 6260
_reflns_threshold_expression >2sigma(I)
_cod_data_source_file c3dt32935f.txt
_cod_data_source_block 1188
_cod_original_sg_symbol_H-M 'P 21/n'
_cod_database_code 7023852

loop_
_symmetry_equiv_pos_as_xyz
'x, y, z'
'-x+1/2, y+1/2, -z+1/2'
'-x, -y, -z'
'x-1/2, -y-1/2, z-1/2'

loop_
_atom_site_label
_atom_site_type_symbol
_atom_site_fract_x
_atom_site_fract_y
_atom_site_fract_z
_atom_site_U_iso_or_equiv
_atom_site_adp_type
_atom_site_occupancy
_atom_site_symmetry_multiplicity
_atom_site_calc_flag
_atom_site_refinement_flags
Pr1 Pr 0.08488(3) -0.06212(2) 0.59547(3) 0.02416(13) Uani 1 1 d .
Ni2 Ni 0.31692(7) -0.05487(5) 0.71169(6) 0.0278(2) Uani 1 1 d .
Ni1 Ni 0.16464(7) 0.10151(5) 0.71143(6) 0.0287(2) Uani 1 1 d .
N1 N 0.3088(5) 0.1597(3) 0.7698(4) 0.0317(15) Uani 1 1 d .
N2 N 0.1506(5) 0.1802(4) 0.6185(5) 0.0491(19) Uani 1 1 d .
H2A H 0.1260 0.1605 0.5659 0.059 Uiso 1 1 calc R
H2B H 0.1050 0.2153 0.6292 0.059 Uiso 1 1 calc R
N3 N 0.1073(5) 0.1497(3) 0.8052(4) 0.0385(17) Uani 1 1 d .
N4 N 0.3430(5) 0.0046(3) 0.8223(4) 0.0347(16) Uani 1 1 d .
O1 O 0.0278(4) 0.0427(3) 0.6777(3) 0.0298(12) Uani 1 1 d .
O2 O -0.0921(3) -0.0188(3) 0.5319(3) 0.0278(12) Uani 1 1 d .
O3 O -0.2552(4) -0.0535(3) 0.5426(3) 0.0425(14) Uani 1 1 d .
O4 O 0.1753(4) -0.0860(3) 0.7408(3) 0.0298(12) Uani 1 1 d .
O5 O -0.0209(4) -0.1375(3) 0.6685(3) 0.0413(14) Uani 1 1 d .
O6 O -0.1102(6) -0.1840(5) 0.7629(5) 0.097(3) Uani 1 1 d U
O7 O 0.4525(4) -0.0314(3) 0.6632(4) 0.0394(13) Uani 1 1 d .
O8 O 0.2633(4) -0.1135(3) 0.6012(3) 0.0290(12) Uani 1 1 d .
O9 O 0.0831(4) -0.1599(3) 0.4950(3) 0.0377(13) Uani 1 1 d .
O10 O 0.1158(5) -0.2539(3) 0.4131(4) 0.0606(19) Uani 1 1 d .
O11 O 0.2298(3) 0.0272(3) 0.6439(3) 0.0275(11) Uani 1 1 d .
H11 H 0.2364 0.0556 0.6043 0.06(3) Uiso 1 1 d R
C1 C 0.2568(7) 0.2115(5) 0.6207(6) 0.049(2) Uani 1 1 d .
H1A H 0.2512 0.2573 0.5883 0.059 Uiso 1 1 calc R
H1B H 0.3002 0.1777 0.5941 0.059 Uiso 1 1 calc R
C2 C 0.3066(7) 0.2251(5) 0.7120(6) 0.049(2) Uani 1 1 d .
H2C H 0.2682 0.2644 0.7349 0.059 Uiso 1 1 calc R
H2D H 0.3790 0.2419 0.7134 0.059 Uiso 1 1 calc R
C3 C 0.2938(6) 0.1834(5) 0.8582(5) 0.044(2) Uani 1 1 d .
H3A H 0.3383 0.2258 0.8764 0.053 Uiso 1 1 calc R
H3B H 0.3152 0.1439 0.8995 0.053 Uiso 1 1 calc R
C4 C 0.1797(6) 0.2026(4) 0.8574(5) 0.044(2) Uani 1 1 d .
H4A H 0.1663 0.2029 0.9167 0.053 Uiso 1 1 calc R
H4B H 0.1656 0.2516 0.8336 0.053 Uiso 1 1 calc R
C5 C 0.0138(7) 0.1437(4) 0.8201(5) 0.040(2) Uani 1 1 d .
H5 H -0.0012 0.1709 0.8669 0.048 Uiso 1 1 calc R
C6 C -0.0729(6) 0.1003(5) 0.7741(5) 0.042(2) Uani 1 1 d .
C7 C -0.1716(7) 0.1077(6) 0.8026(6) 0.061(3) Uani 1 1 d .
H7 H -0.1764 0.1385 0.8493 0.074 Uiso 1 1 calc R
C8 C -0.2604(7) 0.0702(6) 0.7626(6) 0.061(3) Uani 1 1 d .
H8 H -0.3240 0.0737 0.7834 0.073 Uiso 1 1 calc R
C9 C -0.2538(6) 0.0275(5) 0.6916(6) 0.051(2) Uani 1 1 d .
H9 H -0.3146 0.0030 0.6642 0.061 Uiso 1 1 calc R
C10 C -0.1593(6) 0.0192(4) 0.6583(5) 0.0356(19) Uani 1 1 d .
C11 C -0.1713(6) -0.0205(4) 0.5744(5) 0.0307(18) Uani 1 1 d .
C12 C -0.0642(6) 0.0530(4) 0.7017(5) 0.0286(17) Uani 1 1 d .
C13 C 0.4111(6) 0.1207(4) 0.7732(5) 0.036(2) Uani 1 1 d .
H13A H 0.4683 0.1560 0.7883 0.044 Uiso 1 1 calc R
H13B H 0.4142 0.1026 0.7152 0.044 Uiso 1 1 calc R
C14 C 0.4321(6) 0.0567(5) 0.8360(5) 0.043(2) Uani 1 1 d .
H14A H 0.4967 0.0316 0.8279 0.052 Uiso 1 1 calc R
H14B H 0.4427 0.0750 0.8953 0.052 Uiso 1 1 calc R
C15 C 0.2941(7) -0.0070(5) 0.8865(5) 0.043(2) Uani 1 1 d .
H15 H 0.3242 0.0148 0.9390 0.052 Uiso 1 1 calc R
C16 C 0.1990(7) -0.0495(5) 0.8874(5) 0.047(2) Uani 1 1 d .
C17 C 0.1602(9) -0.0476(6) 0.9647(6) 0.070(3) Uani 1 1 d .
H17 H 0.2003 -0.0247 1.0129 0.084 Uiso 1 1 calc R
C18 C 0.0646(11) -0.0783(7) 0.9721(8) 0.092(4) Uani 1 1 d .
H18 H 0.0404 -0.0772 1.0248 0.110 Uiso 1 1 calc R
C19 C 0.0052(8) -0.1108(6) 0.9009(7) 0.067(3) Uani 1 1 d .
H19 H -0.0596 -0.1321 0.9058 0.080 Uiso 1 1 calc R
C20 C 0.0393(7) -0.1128(4) 0.8209(5) 0.039(2) Uani 1 1 d .
C21 C -0.0345(6) -0.1472(5) 0.7452(6) 0.044(2) Uani 1 1 d .
C22 C 0.1386(6) -0.0833(4) 0.8134(5) 0.0347(19) Uani 1 1 d .
C23 C 0.4781(6) -0.0612(5) 0.5995(6) 0.043(2) Uani 1 1 d .
H23 H 0.5463 -0.0501 0.5902 0.051 Uiso 1 1 calc R
C24 C 0.4194(6) -0.1102(4) 0.5376(5) 0.0317(18) Uani 1 1 d .
C25 C 0.4730(7) -0.1361(5) 0.4723(6) 0.051(2) Uani 1 1 d .
H25 H 0.5431 -0.1220 0.4727 0.061 Uiso 1 1 calc R
C26 C 0.4231(7) -0.1817(5) 0.4083(6) 0.057(3) Uani 1 1 d .
H26 H 0.4598 -0.1993 0.3661 0.068 Uiso 1 1 calc R
C27 C 0.3165(7) -0.2021(5) 0.4058(5) 0.041(2) Uani 1 1 d .
H27 H 0.2838 -0.2335 0.3622 0.050 Uiso 1 1 calc R
C28 C 0.2584(6) -0.1762(4) 0.4674(5) 0.0316(18) Uani 1 1 d .
C29 C 0.1451(6) -0.1985(4) 0.4581(5) 0.0343(19) Uani 1 1 d .
C30 C 0.3126(6) -0.1321(4) 0.5379(5) 0.0288(17) Uani 1 1 d .
O1W O 0.3955(4) -0.1424(3) 0.7778(3) 0.0408(14) Uani 1 1 d .
H1WA H 0.3805 -0.1705 0.8175 0.049 Uiso 1 1 d R
H1WB H 0.4599 -0.1525 0.7752 0.049 Uiso 1 1 d R
O2W O 0.7167(5) 0.8107(4) 0.6360(4) 0.078(2) Uani 1 1 d .
H2WA H 0.7215 0.8461 0.6013 0.093 Uiso 1 1 d R
H2WB H 0.7634 0.8201 0.6806 0.093 Uiso 1 1 d R
O3W O 0.4641(5) 0.8513(4) 0.9546(4) 0.078(2) Uani 1 1 d .
H3WA H 0.5230 0.8742 0.9600 0.094 Uiso 1 1 d R
H3WB H 0.4791 0.8075 0.9421 0.094 Uiso 1 1 d R
O4W O 0.8828(6) 0.7258(4) 0.5795(5) 0.104(3) Uani 1 1 d .
H4WA H 0.9180 0.6932 0.5578 0.125 Uiso 1 1 d R
H4WB H 0.9289 0.7578 0.6004 0.125 Uiso 1 1 d R
O5W O 0.5716(6) 0.8021(5) 0.7412(5) 0.068(3) Uani 0.75 1 d P
H5WA H 0.5784 0.7559 0.7354 0.082 Uiso 0.75 1 d PR
H5WB H 0.6050 0.8113 0.7922 0.082 Uiso 0.75 1 d PR
O6W O 0.2758(17) 0.1011(11) 0.0866(13) 0.047(6) Uani 0.25 1 d PU
H6WA H 0.2863 0.1428 0.0650 0.056 Uiso 0.25 1 d PR
H6WB H 0.3376 0.0823 0.0997 0.056 Uiso 0.25 1 d PR

loop_
_atom_site_aniso_label
_atom_site_aniso_U_11
_atom_site_aniso_U_22
_atom_site_aniso_U_33
_atom_site_aniso_U_23
_atom_site_aniso_U_13
_atom_site_aniso_U_12
Pr1 0.0273(2) 0.0203(2) 0.0240(2) 0.00122(19) 0.00202(15) -0.00153(19)
Ni2 0.0305(5) 0.0242(6) 0.0269(5) -0.0022(4) -0.0002(4) 0.0002(4)
Ni1 0.0341(6) 0.0217(5) 0.0295(6) -0.0045(4) 0.0035(4) -0.0033(4)
N1 0.035(4) 0.021(4) 0.037(4) -0.001(3) 0.002(3) -0.007(3)
N2 0.043(4) 0.044(5) 0.054(5) 0.010(4) -0.008(3) 0.002(4)
N3 0.049(4) 0.030(4) 0.036(4) -0.017(3) 0.008(3) -0.007(3)
N4 0.036(4) 0.027(4) 0.038(4) -0.002(3) -0.001(3) 0.004(3)
O1 0.030(3) 0.022(3) 0.038(3) -0.009(2) 0.007(2) -0.004(2)
O2 0.023(3) 0.036(3) 0.024(3) 0.004(2) 0.004(2) 0.000(2)
O3 0.033(3) 0.057(4) 0.035(3) -0.005(3) 0.003(2) -0.015(3)
O4 0.031(3) 0.034(3) 0.024(3) 0.002(2) 0.006(2) -0.002(2)
O5 0.048(3) 0.042(4) 0.036(3) 0.013(3) 0.013(3) -0.013(3)
O6 0.074(5) 0.140(7) 0.072(5) 0.054(5) 0.003(4) -0.046(5)
O7 0.038(3) 0.037(3) 0.043(4) -0.010(3) 0.008(3) -0.005(3)
O8 0.030(3) 0.027(3) 0.031(3) -0.005(2) 0.005(2) 0.002(2)
O9 0.037(3) 0.032(3) 0.042(3) -0.018(3) 0.003(3) -0.005(3)
O10 0.064(4) 0.058(4) 0.064(5) -0.040(4) 0.023(3) -0.025(3)
O11 0.035(3) 0.020(3) 0.026(3) 0.004(2) 0.001(2) -0.003(2)
C1 0.057(6) 0.034(5) 0.055(6) 0.012(4) 0.003(5) -0.020(4)
C2 0.051(6) 0.034(5) 0.062(6) 0.009(5) 0.010(5) -0.009(4)
C3 0.045(5) 0.036(5) 0.048(6) -0.016(4) 0.002(4) -0.004(4)
C4 0.059(6) 0.034(5) 0.040(5) -0.018(4) 0.009(4) -0.004(4)
C5 0.056(6) 0.035(5) 0.030(5) -0.011(4) 0.010(4) 0.001(4)
C6 0.042(5) 0.050(6) 0.034(5) -0.011(4) 0.006(4) -0.002(4)
C7 0.047(6) 0.097(8) 0.047(6) -0.023(6) 0.026(5) 0.007(6)
C8 0.032(5) 0.111(9) 0.043(6) -0.022(6) 0.017(4) -0.017(5)
C9 0.031(5) 0.077(7) 0.045(6) -0.012(5) 0.005(4) -0.007(5)
C10 0.040(5) 0.040(5) 0.029(5) -0.003(4) 0.012(4) -0.002(4)
C11 0.025(4) 0.034(5) 0.032(4) 0.004(4) 0.003(3) 0.004(4)
C12 0.031(4) 0.027(4) 0.026(4) 0.006(3) 0.002(3) 0.002(4)
C13 0.038(5) 0.034(5) 0.036(5) -0.012(4) 0.004(4) -0.007(4)
C14 0.040(5) 0.044(6) 0.041(5) -0.009(4) -0.008(4) -0.006(4)
C15 0.057(6) 0.038(5) 0.031(5) -0.001(4) -0.001(4) -0.001(4)
C16 0.069(6) 0.047(6) 0.026(5) 0.002(4) 0.016(4) -0.002(5)
C17 0.108(9) 0.071(8) 0.034(6) -0.005(5) 0.021(6) -0.023(7)
C18 0.140(12) 0.092(10) 0.058(8) -0.015(7) 0.058(8) -0.032(8)
C19 0.077(7) 0.064(7) 0.068(8) 0.006(6) 0.037(6) -0.010(6)
C20 0.055(6) 0.026(5) 0.040(5) 0.010(4) 0.019(4) 0.006(4)
C21 0.037(5) 0.034(5) 0.062(6) 0.025(5) 0.012(4) -0.002(4)
C22 0.047(5) 0.035(5) 0.024(4) 0.015(4) 0.010(4) 0.009(4)
C23 0.029(4) 0.048(6) 0.052(6) 0.004(5) 0.010(4) 0.004(4)
C24 0.028(4) 0.034(5) 0.033(5) -0.001(4) 0.005(3) -0.007(4)
C25 0.044(5) 0.060(6) 0.054(6) -0.017(5) 0.024(5) -0.004(5)
C26 0.060(6) 0.059(6) 0.063(6) -0.020(5) 0.042(5) -0.003(5)
C27 0.052(6) 0.041(5) 0.034(5) -0.006(4) 0.015(4) 0.001(4)
C28 0.040(5) 0.026(4) 0.029(4) -0.001(4) 0.005(3) -0.005(4)
C29 0.042(5) 0.033(5) 0.028(4) -0.008(4) 0.006(4) -0.012(4)
C30 0.036(4) 0.025(4) 0.023(4) 0.004(3) 0.001(3) 0.008(3)
O1W 0.040(3) 0.037(3) 0.043(3) 0.007(3) 0.001(3) 0.007(3)
O2W 0.062(4) 0.096(6) 0.073(5) 0.025(4) 0.007(4) -0.018(4)
O3W 0.104(6) 0.081(5) 0.047(4) -0.003(4) 0.004(4) 0.016(4)
O4W 0.121(7) 0.090(6) 0.096(7) -0.028(5) 0.004(5) 0.010(5)
O5W 0.054(5) 0.098(7) 0.055(6) 0.031(5) 0.017(4) 0.053(5)
O6W 0.076(13) 0.026(11) 0.041(12) -0.021(9) 0.019(10) -0.052(10)

loop_
_atom_type_symbol
_atom_type_description
_atom_type_scat_dispersion_real
_atom_type_scat_dispersion_imag
_atom_type_scat_source
C C 0.0033 0.0016 'International Tables Vol C Tables 4.2.6.8 and 6.1.1.4'
H H 0.0000 0.0000 'International Tables Vol C Tables 4.2.6.8 and 6.1.1.4'
N N 0.0061 0.0033 'International Tables Vol C Tables 4.2.6.8 and 6.1.1.4'
O O 0.0106 0.0060 'International Tables Vol C Tables 4.2.6.8 and 6.1.1.4'
Ni Ni 0.3393 1.1124 'International Tables Vol C Tables 4.2.6.8 and 6.1.1.4'
Pr Pr -0.2180 2.8214 'International Tables Vol C Tables 4.2.6.8 and 6.1.1.4'

loop_
_geom_angle_atom_site_label_1
_geom_angle_atom_site_label_2
_geom_angle_atom_site_label_3
_geom_angle
_geom_angle_site_symmetry_1
_geom_angle_site_symmetry_3
_geom_angle_publ_flag
O5 Pr1 O9 86.84(19) . . y
O5 Pr1 O4 69.96(17) . . y
O9 Pr1 O4 115.93(18) . . y
O5 Pr1 O2 79.32(17) . . y
O9 Pr1 O2 94.27(17) . . y
O4 Pr1 O2 134.54(15) . . y
O5 Pr1 O8 111.73(18) . . y
O9 Pr1 O8 68.72(16) . . y
O4 Pr1 O8 66.92(16) . . y
O2 Pr1 O8 158.33(16) . . y
O5 Pr1 O11 134.07(18) . . y
O9 Pr1 O11 127.79(16) . . y
O4 Pr1 O11 67.80(16) . . y
O2 Pr1 O11 120.10(16) . . y
O8 Pr1 O11 66.38(15) . . y
O5 Pr1 O1 87.13(18) . . y
O9 Pr1 O1 162.03(16) . . y
O4 Pr1 O1 77.59(16) . . y
O2 Pr1 O1 67.96(16) . . y
O8 Pr1 O1 129.16(15) . . y
O11 Pr1 O1 67.07(15) . . y
O5 Pr1 O2 146.79(17) . 3_556 y
O9 Pr1 O2 84.95(18) . 3_556 y
O4 Pr1 O2 141.62(15) . 3_556 y
O2 Pr1 O2 69.31(17) . 3_556 y
O8 Pr1 O2 95.02(15) . 3_556 y
O11 Pr1 O2 73.98(15) . 3_556 y
O1 Pr1 O2 90.91(16) . 3_556 y
O5 Pr1 Pr1 113.77(14) . 3_556 y
O9 Pr1 Pr1 89.46(13) . 3_556 y
O4 Pr1 Pr1 154.60(12) . 3_556 y
O2 Pr1 Pr1 35.12(11) . 3_556 y
O8 Pr1 Pr1 127.75(11) . 3_556 y
O11 Pr1 Pr1 97.56(11) . 3_556 y
O1 Pr1 Pr1 77.55(12) . 3_556 y
O2 Pr1 Pr1 34.20(10) 3_556 3_556 y
N4 Ni2 O4 88.6(2) . . y
N4 Ni2 O8 170.1(2) . . y
O4 Ni2 O8 82.25(19) . . y
N4 Ni2 O11 92.5(2) . . y
O4 Ni2 O11 83.96(19) . . y
O8 Ni2 O11 82.71(19) . . y
N4 Ni2 O7 100.6(2) . . y
O4 Ni2 O7 170.8(2) . . y
O8 Ni2 O7 88.54(19) . . y
O11 Ni2 O7 94.2(2) . . y
N4 Ni2 O1W 89.7(2) . . y
O4 Ni2 O1W 92.7(2) . . y
O8 Ni2 O1W 94.6(2) . . y
O11 Ni2 O1W 175.9(2) . . y
O7 Ni2 O1W 88.8(2) . . y
N3 Ni1 O11 161.8(2) . . y
N3 Ni1 N2 102.9(3) . . y
O11 Ni1 N2 95.3(3) . . y
N3 Ni1 O1 90.6(2) . . y
O11 Ni1 O1 85.79(19) . . y
N2 Ni1 O1 102.9(2) . . y
N3 Ni1 N1 82.6(3) . . y
O11 Ni1 N1 98.6(2) . . y
N2 Ni1 N1 85.2(2) . . y
O1 Ni1 N1 170.4(2) . . y
C13 N1 C2 109.1(6) . . ?
C13 N1 C3 111.3(6) . . ?
C2 N1 C3 109.8(6) . . ?
C13 N1 Ni1 117.2(4) . . ?
C2 N1 Ni1 102.2(5) . . ?
C3 N1 Ni1 106.8(4) . . ?
C1 N2 Ni1 107.2(5) . . ?
C1 N2 H2A 110.3 . . ?
Ni1 N2 H2A 110.3 . . ?
C1 N2 H2B 110.3 . . ?
Ni1 N2 H2B 110.3 . . ?
H2A N2 H2B 108.5 . . ?
C5 N3 C4 118.3(6) . . ?
C5 N3 Ni1 126.4(5) . . ?
C4 N3 Ni1 115.1(5) . . ?
C15 N4 C14 117.6(7) . . ?
C15 N4 Ni2 123.3(6) . . ?
C14 N4 Ni2 118.5(5) . . ?
C12 O1 Ni1 128.5(4) . . ?
C12 O1 Pr1 128.4(4) . . ?
Ni1 O1 Pr1 102.71(18) . . ?
C11 O2 Pr1 122.2(4) . . ?
C11 O2 Pr1 124.3(4) . 3_556 ?
Pr1 O2 Pr1 110.69(17) . 3_556 ?
C22 O4 Ni2 131.3(5) . . ?
C22 O4 Pr1 129.1(4) . . ?
Ni2 O4 Pr1 92.06(17) . . ?
C21 O5 Pr1 137.2(5) . . ?
C23 O7 Ni2 124.8(5) . . ?
C30 O8 Ni2 129.9(4) . . ?
C30 O8 Pr1 129.9(4) . . ?
Ni2 O8 Pr1 90.09(17) . . ?
C29 O9 Pr1 141.4(5) . . ?
Ni1 O11 Ni2 117.6(2) . . ?
Ni1 O11 Pr1 104.32(19) . . ?
Ni2 O11 Pr1 89.27(18) . . ?
Ni1 O11 H11 94.6 . . ?
Ni2 O11 H11 136.9 . . ?
Pr1 O11 H11 110.8 . . ?
N2 C1 C2 109.0(7) . . ?
N2 C1 H1A 109.9 . . ?
C2 C1 H1A 109.9 . . ?
N2 C1 H1B 109.9 . . ?
C2 C1 H1B 109.9 . . ?
H1A C1 H1B 108.3 . . ?
C1 C2 N1 114.2(7) . . ?
C1 C2 H2C 108.7 . . ?
N1 C2 H2C 108.7 . . ?
C1 C2 H2D 108.7 . . ?
N1 C2 H2D 108.7 . . ?
H2C C2 H2D 107.6 . . ?
N1 C3 C4 110.2(6) . . ?
N1 C3 H3A 109.6 . . ?
C4 C3 H3A 109.6 . . ?
N1 C3 H3B 109.6 . . ?
C4 C3 H3B 109.6 . . ?
H3A C3 H3B 108.1 . . ?
N3 C4 C3 111.4(6) . . ?
N3 C4 H4A 109.3 . . ?
C3 C4 H4A 109.3 . . ?
N3 C4 H4B 109.3 . . ?
C3 C4 H4B 109.3 . . ?
H4A C4 H4B 108.0 . . ?
N3 C5 C6 128.5(7) . . ?
N3 C5 H5 115.8 . . ?
C6 C5 H5 115.8 . . ?
C7 C6 C12 120.1(7) . . ?
C7 C6 C5 116.0(8) . . ?
C12 C6 C5 123.9(7) . . ?
C8 C7 C6 121.2(8) . . ?
C8 C7 H7 119.4 . . ?
C6 C7 H7 119.4 . . ?
C9 C8 C7 119.1(8) . . ?
C9 C8 H8 120.5 . . ?
C7 C8 H8 120.5 . . ?
C8 C9 C10 122.8(8) . . ?
C8 C9 H9 118.6 . . ?
C10 C9 H9 118.6 . . ?
C9 C10 C12 119.6(7) . . ?
C9 C10 C11 114.9(7) . . ?
C12 C10 C11 125.3(7) . . ?
O3 C11 O2 119.8(7) . . ?
O3 C11 C10 122.1(7) . . ?
O2 C11 C10 118.1(7) . . ?
O1 C12 C10 122.4(7) . . ?
O1 C12 C6 120.6(6) . . ?
C10 C12 C6 117.0(7) . . ?
N1 C13 C14 116.5(6) . . ?
N1 C13 H13A 108.2 . . ?
C14 C13 H13A 108.2 . . ?
N1 C13 H13B 108.2 . . ?
C14 C13 H13B 108.2 . . ?
H13A C13 H13B 107.3 . . ?
N4 C14 C13 111.0(6) . . ?
N4 C14 H14A 109.4 . . ?
C13 C14 H14A 109.4 . . ?
N4 C14 H14B 109.4 . . ?
C13 C14 H14B 109.4 . . ?
H14A C14 H14B 108.0 . . ?
N4 C15 C16 128.5(8) . . ?
N4 C15 H15 115.8 . . ?
C16 C15 H15 115.8 . . ?
C17 C16 C22 119.8(8) . . ?
C17 C16 C15 115.4(8) . . ?
C22 C16 C15 124.3(7) . . ?
C18 C17 C16 121.8(10) . . ?
C18 C17 H17 119.1 . . ?
C16 C17 H17 119.1 . . ?
C19 C18 C17 118.9(9) . . ?
C19 C18 H18 120.5 . . ?
C17 C18 H18 120.5 . . ?
C18 C19 C20 121.7(10) . . ?
C18 C19 H19 119.2 . . ?
C20 C19 H19 119.2 . . ?
C19 C20 C22 119.7(8) . . ?
C19 C20 C21 117.5(8) . . ?
C22 C20 C21 122.8(7) . . ?
O6 C21 O5 122.1(9) . . ?
O6 C21 C20 116.7(8) . . ?
O5 C21 C20 121.1(7) . . ?
O4 C22 C20 122.0(7) . . ?
O4 C22 C16 120.0(7) . . ?
C20 C22 C16 118.0(7) . . ?
O7 C23 C24 129.9(7) . . ?
O7 C23 H23 115.0 . . ?
C24 C23 H23 115.0 . . ?
C25 C24 C30 120.0(7) . . ?
C25 C24 C23 115.8(7) . . ?
C30 C24 C23 124.2(7) . . ?
C26 C25 C24 120.6(8) . . ?
C26 C25 H25 119.7 . . ?
C24 C25 H25 119.7 . . ?
C25 C26 C27 120.2(7) . . ?
C25 C26 H26 119.9 . . ?
C27 C26 H26 119.9 . . ?
C28 C27 C26 121.6(8) . . ?
C28 C27 H27 119.2 . . ?
C26 C27 H27 119.2 . . ?
C27 C28 C30 118.3(7) . . ?
C27 C28 C29 117.9(7) . . ?
C30 C28 C29 123.7(6) . . ?
O10 C29 O9 123.5(7) . . ?
O10 C29 C28 117.7(7) . . ?
O9 C29 C28 118.7(7) . . ?
O8 C30 C24 121.4(7) . . ?
O8 C30 C28 119.6(6) . . ?
C24 C30 C28 119.0(6) . . ?
Ni2 O1W H1WA 132.6 . . ?
Ni2 O1W H1WB 122.1 . . ?
H1WA O1W H1WB 104.5 . . ?
H2WA O2W H2WB 104.5 . . ?
H3WA O3W H3WB 104.5 . . ?
H4WA O4W H4WB 104.5 . . ?
H5WA O5W H5WB 104.5 . . ?
H6WA O6W H6WB 104.5 . . ?

loop_
_geom_bond_atom_site_label_1
_geom_bond_atom_site_label_2
_geom_bond_distance
_geom_bond_site_symmetry_2
_geom_bond_publ_flag
Pr1 O5 2.356(5) . y
Pr1 O9 2.369(5) . y
Pr1 O4 2.395(5) . y
Pr1 O2 2.432(4) . y
Pr1 O8 2.449(4) . y
Pr1 O11 2.477(5) . y
Pr1 O1 2.479(5) . y
Pr1 O2 2.489(5) 3_556 y
Ni2 N4 2.015(6) . y
Ni2 O4 2.022(5) . y
Ni2 O8 2.040(5) . y
Ni2 O11 2.042(5) . y
Ni2 O7 2.055(5) . y
Ni2 O1W 2.059(5) . y
Ni1 N3 1.956(6) . y
Ni1 O11 1.986(5) . y
Ni1 N2 2.022(7) . y
Ni1 O1 2.036(5) . y
Ni1 N1 2.178(6) . y
N1 C13 1.480(9) . ?
N1 C2 1.490(10) . ?
N1 C3 1.491(9) . ?
N2 C1 1.466(9) . ?
N2 H2A 0.9000 . ?
N2 H2B 0.9000 . ?
N3 C5 1.261(9) . ?
N3 C4 1.475(9) . ?
N4 C15 1.288(10) . ?
N4 C14 1.467(9) . ?
O1 C12 1.309(8) . ?
O2 C11 1.304(8) . ?
O2 Pr1 2.489(5) 3_556 y
O3 C11 1.251(8) . ?
O4 C22 1.304(8) . ?
O5 C21 1.254(9) . ?
O6 C21 1.246(9) . ?
O7 C23 1.227(9) . ?
O8 C30 1.307(8) . ?
O9 C29 1.270(9) . ?
O10 C29 1.247(9) . ?
O11 H11 0.8200 . ?
C1 C2 1.474(11) . ?
C1 H1A 0.9700 . ?
C1 H1B 0.9700 . ?
C2 H2C 0.9700 . ?
C2 H2D 0.9700 . ?
C3 C4 1.496(10) . ?
C3 H3A 0.9700 . ?
C3 H3B 0.9700 . ?
C4 H4A 0.9700 . ?
C4 H4B 0.9700 . ?
C5 C6 1.444(11) . ?
C5 H5 0.9300 . ?
C6 C7 1.416(11) . ?
C6 C12 1.440(10) . ?
C7 C8 1.374(12) . ?
C7 H7 0.9300 . ?
C8 C9 1.366(12) . ?
C8 H8 0.9300 . ?
C9 C10 1.405(10) . ?
C9 H9 0.9300 . ?
C10 C12 1.421(10) . ?
C10 C11 1.480(10) . ?
C13 C14 1.515(11) . ?
C13 H13A 0.9700 . ?
C13 H13B 0.9700 . ?
C14 H14A 0.9700 . ?
C14 H14B 0.9700 . ?
C15 C16 1.443(11) . ?
C15 H15 0.9300 . ?
C16 C17 1.383(11) . ?
C16 C22 1.411(11) . ?
C17 C18 1.367(14) . ?
C17 H17 0.9300 . ?
C18 C19 1.362(14) . ?
C18 H18 0.9300 . ?
C19 C20 1.395(12) . ?
C19 H19 0.9300 . ?
C20 C22 1.400(11) . ?
C20 C21 1.510(12) . ?
C23 C24 1.427(11) . ?
C23 H23 0.9300 . ?
C24 C25 1.407(10) . ?
C24 C30 1.422(9) . ?
C25 C26 1.367(12) . ?
C25 H25 0.9300 . ?
C26 C27 1.404(11) . ?
C26 H26 0.9300 . ?
C27 C28 1.396(10) . ?
C27 H27 0.9300 . ?
C28 C30 1.436(10) . ?
C28 C29 1.484(10) . ?
O1W H1WA 0.8500 . ?
O1W H1WB 0.8500 . ?
O2W H2WA 0.8500 . ?
O2W H2WB 0.8500 . ?
O3W H3WA 0.8500 . ?
O3W H3WB 0.8500 . ?
O4W H4WA 0.8500 . ?
O4W H4WB 0.8500 . ?
O5W H5WA 0.8500 . ?
O5W H5WB 0.8500 . ?
O6W H6WA 0.8500 . ?
O6W H6WB 0.8500 . ?

loop_
_geom_torsion_atom_site_label_1
_geom_torsion_atom_site_label_2
_geom_torsion_atom_site_label_3
_geom_torsion_atom_site_label_4
_geom_torsion
_geom_torsion_site_symmetry_1
_geom_torsion_site_symmetry_4
N3 Ni1 N1 C13 141.8(5) . .
O11 Ni1 N1 C13 -19.9(5) . .
N2 Ni1 N1 C13 -114.6(5) . .
N3 Ni1 N1 C2 -99.1(5) . .
O11 Ni1 N1 C2 99.2(5) . .
N2 Ni1 N1 C2 4.5(5) . .
N3 Ni1 N1 C3 16.2(5) . .
O11 Ni1 N1 C3 -145.5(5) . .
N2 Ni1 N1 C3 119.9(5) . .
N3 Ni1 N2 C1 103.1(6) . .
O11 Ni1 N2 C1 -76.4(6) . .
O1 Ni1 N2 C1 -163.3(5) . .
N1 Ni1 N2 C1 21.8(5) . .
O11 Ni1 N3 C5 -84.7(11) . .
N2 Ni1 N3 C5 97.0(7) . .
O1 Ni1 N3 C5 -6.5(7) . .
N1 Ni1 N3 C5 -179.7(7) . .
O11 Ni1 N3 C4 100.9(9) . .
N2 Ni1 N3 C4 -77.4(6) . .
O1 Ni1 N3 C4 179.2(6) . .
N1 Ni1 N3 C4 5.9(6) . .
O4 Ni2 N4 C15 20.3(6) . .
O11 Ni2 N4 C15 104.2(6) . .
O7 Ni2 N4 C15 -161.0(6) . .
O1W Ni2 N4 C15 -72.3(6) . .
O4 Ni2 N4 C14 -168.7(5) . .
O11 Ni2 N4 C14 -84.8(5) . .
O7 Ni2 N4 C14 10.0(6) . .
O1W Ni2 N4 C14 98.7(5) . .
N3 Ni1 O1 C12 13.8(6) . .
O11 Ni1 O1 C12 176.0(6) . .
N2 Ni1 O1 C12 -89.6(6) . .
N3 Ni1 O1 Pr1 -159.4(2) . .
O11 Ni1 O1 Pr1 2.8(2) . .
N2 Ni1 O1 Pr1 97.2(3) . .
O5 Pr1 O1 C12 -34.6(5) . .
O9 Pr1 O1 C12 35.9(9) . .
O4 Pr1 O1 C12 -104.7(5) . .
O2 Pr1 O1 C12 45.0(5) . .
O8 Pr1 O1 C12 -150.6(5) . .
O11 Pr1 O1 C12 -175.6(6) . .
O2 Pr1 O1 C12 112.2(5) 3_556 .
Pr1 Pr1 O1 C12 80.5(5) 3_556 .
O5 Pr1 O1 Ni1 138.6(2) . .
O9 Pr1 O1 Ni1 -150.9(5) . .
O4 Pr1 O1 Ni1 68.5(2) . .
O2 Pr1 O1 Ni1 -141.7(2) . .
O8 Pr1 O1 Ni1 22.7(3) . .
O11 Pr1 O1 Ni1 -2.40(17) . .
O2 Pr1 O1 Ni1 -74.5(2) 3_556 .
Pr1 Pr1 O1 Ni1 -106.27(18) 3_556 .
O5 Pr1 O2 C11 29.4(5) . .
O9 Pr1 O2 C11 115.4(5) . .
O4 Pr1 O2 C11 -18.1(6) . .
O8 Pr1 O2 C11 152.5(5) . .
O11 Pr1 O2 C11 -105.7(5) . .
O1 Pr1 O2 C11 -61.8(5) . .
O2 Pr1 O2 C11 -161.6(6) 3_556 .
Pr1 Pr1 O2 C11 -161.6(6) 3_556 .
O5 Pr1 O2 Pr1 -168.9(2) . 3_556
O9 Pr1 O2 Pr1 -83.0(2) . 3_556
O4 Pr1 O2 Pr1 143.52(19) . 3_556
O8 Pr1 O2 Pr1 -45.8(5) . 3_556
O11 Pr1 O2 Pr1 56.0(2) . 3_556
O1 Pr1 O2 Pr1 99.9(2) . 3_556
O2 Pr1 O2 Pr1 0.0 3_556 3_556
N4 Ni2 O4 C22 -16.6(6) . .
O8 Ni2 O4 C22 167.3(6) . .
O11 Ni2 O4 C22 -109.3(6) . .
O1W Ni2 O4 C22 73.0(6) . .
N4 Ni2 O4 Pr1 134.0(2) . .
O8 Ni2 O4 Pr1 -42.13(17) . .
O11 Ni2 O4 Pr1 41.31(17) . .
O1W Ni2 O4 Pr1 -136.43(19) . .
O5 Pr1 O4 C22 -45.7(6) . .
O9 Pr1 O4 C22 -121.6(6) . .
O2 Pr1 O4 C22 4.9(7) . .
O8 Pr1 O4 C22 -171.4(6) . .
O11 Pr1 O4 C22 115.8(6) . .
O1 Pr1 O4 C22 45.8(6) . .
O2 Pr1 O4 C22 121.2(6) 3_556 .
Pr1 Pr1 O4 C22 57.8(7) 3_556 .
O5 Pr1 O4 Ni2 162.7(2) . .
O9 Pr1 O4 Ni2 86.8(2) . .
O2 Pr1 O4 Ni2 -146.76(18) . .
O8 Pr1 O4 Ni2 36.99(16) . .
O11 Pr1 O4 Ni2 -35.76(16) . .
O1 Pr1 O4 Ni2 -105.82(19) . .
O2 Pr1 O4 Ni2 -30.4(3) 3_556 .
Pr1 Pr1 O4 Ni2 -93.9(3) 3_556 .
O9 Pr1 O5 C21 148.9(8) . .
O4 Pr1 O5 C21 29.8(7) . .
O2 Pr1 O5 C21 -116.1(8) . .
O8 Pr1 O5 C21 83.4(8) . .
O11 Pr1 O5 C21 5.7(9) . .
O1 Pr1 O5 C21 -48.0(8) . .
O2 Pr1 O5 C21 -135.3(7) 3_556 .
Pr1 Pr1 O5 C21 -123.0(7) 3_556 .
N4 Ni2 O7 C23 172.4(6) . .
O8 Ni2 O7 C23 -11.6(7) . .
O11 Ni2 O7 C23 -94.2(7) . .
O1W Ni2 O7 C23 83.0(7) . .
O4 Ni2 O8 C30 -172.3(6) . .
O11 Ni2 O8 C30 102.9(6) . .
O7 Ni2 O8 C30 8.4(6) . .
O1W Ni2 O8 C30 -80.2(6) . .
O4 Ni2 O8 Pr1 40.96(17) . .
O11 Ni2 O8 Pr1 -43.89(17) . .
O7 Ni2 O8 Pr1 -138.35(19) . .
O1W Ni2 O8 Pr1 133.02(18) . .
O5 Pr1 O8 C30 121.4(6) . .
O9 Pr1 O8 C30 44.1(6) . .
O4 Pr1 O8 C30 176.6(6) . .
O2 Pr1 O8 C30 3.9(8) . .
O11 Pr1 O8 C30 -108.6(6) . .
O1 Pr1 O8 C30 -133.8(5) . .
O2 Pr1 O8 C30 -38.5(6) 3_556 .
Pr1 Pr1 O8 C30 -27.6(6) 3_556 .
O5 Pr1 O8 Ni2 -91.8(2) . .
O9 Pr1 O8 Ni2 -169.1(2) . .
O4 Pr1 O8 Ni2 -36.59(16) . .
O2 Pr1 O8 Ni2 150.6(4) . .
O11 Pr1 O8 Ni2 38.22(16) . .
O1 Pr1 O8 Ni2 13.0(3) . .
O2 Pr1 O8 Ni2 108.29(17) 3_556 .
Pr1 Pr1 O8 Ni2 119.19(13) 3_556 .
O5 Pr1 O9 C29 -129.9(8) . .
O4 Pr1 O9 C29 -64.0(8) . .
O2 Pr1 O9 C29 151.1(8) . .
O8 Pr1 O9 C29 -15.1(8) . .
O11 Pr1 O9 C29 17.1(9) . .
O1 Pr1 O9 C29 159.6(7) . .
O2 Pr1 O9 C29 82.3(8) 3_556 .
Pr1 Pr1 O9 C29 116.3(8) 3_556 .
N3 Ni1 O11 Ni2 -20.6(9) . .
N2 Ni1 O11 Ni2 157.8(3) . .
O1 Ni1 O11 Ni2 -99.6(3) . .
N1 Ni1 O11 Ni2 71.8(3) . .
N3 Ni1 O11 Pr1 76.2(8) . .
N2 Ni1 O11 Pr1 -105.4(2) . .
O1 Ni1 O11 Pr1 -2.8(2) . .
N1 Ni1 O11 Pr1 168.7(2) . .
N4 Ni2 O11 Ni1 -22.1(3) . .
O4 Ni2 O11 Ni1 66.2(3) . .
O8 Ni2 O11 Ni1 149.1(3) . .
O7 Ni2 O11 Ni1 -122.9(3) . .
N4 Ni2 O11 Pr1 -128.0(2) . .
O4 Ni2 O11 Pr1 -39.64(17) . .
O8 Ni2 O11 Pr1 43.28(16) . .
O7 Ni2 O11 Pr1 131.26(18) . .
O5 Pr1 O11 Ni1 -58.5(3) . .
O9 Pr1 O11 Ni1 170.70(19) . .
O4 Pr1 O11 Ni1 -83.0(2) . .
O2 Pr1 O11 Ni1 46.7(3) . .
O8 Pr1 O11 Ni1 -156.5(3) . .
O1 Pr1 O11 Ni1 2.48(18) . .
O2 Pr1 O11 Ni1 100.5(2) 3_556 .
Pr1 Pr1 O11 Ni1 75.48(18) 3_556 .
O5 Pr1 O11 Ni2 59.8(3) . .
O9 Pr1 O11 Ni2 -71.0(2) . .
O4 Pr1 O11 Ni2 35.35(16) . .
O2 Pr1 O11 Ni2 165.06(15) . .
O8 Pr1 O11 Ni2 -38.18(16) . .
O1 Pr1 O11 Ni2 120.8(2) . .
O2 Pr1 O11 Ni2 -141.18(19) 3_556 .
Pr1 Pr1 O11 Ni2 -166.20(12) 3_556 .
Ni1 N2 C1 C2 -45.0(8) . .
N2 C1 C2 N1 53.6(10) . .
C13 N1 C2 C1 93.1(8) . .
C3 N1 C2 C1 -144.7(7) . .
Ni1 N1 C2 C1 -31.6(8) . .
C13 N1 C3 C4 -163.7(6) . .
C2 N1 C3 C4 75.4(8) . .
Ni1 N1 C3 C4 -34.6(7) . .
C5 N3 C4 C3 157.6(8) . .
Ni1 N3 C4 C3 -27.5(9) . .
N1 C3 C4 N3 41.4(9) . .
C4 N3 C5 C6 175.1(8) . .
Ni1 N3 C5 C6 0.9(13) . .
N3 C5 C6 C7 -176.5(9) . .
N3 C5 C6 C12 2.0(14) . .
C12 C6 C7 C8 0.2(14) . .
C5 C6 C7 C8 178.7(9) . .
C6 C7 C8 C9 -2.8(16) . .
C7 C8 C9 C10 1.2(16) . .
C8 C9 C10 C12 3.2(14) . .
C8 C9 C10 C11 -171.9(9) . .
Pr1 O2 C11 O3 -123.9(6) . .
Pr1 O2 C11 O3 76.9(8) 3_556 .
Pr1 O2 C11 C10 57.9(8) . .
Pr1 O2 C11 C10 -101.2(7) 3_556 .
C9 C10 C11 O3 -10.3(11) . .
C12 C10 C11 O3 175.0(7) . .
C9 C10 C11 O2 167.7(7) . .
C12 C10 C11 O2 -7.0(12) . .
Ni1 O1 C12 C10 165.1(5) . .
Pr1 O1 C12 C10 -23.4(9) . .
Ni1 O1 C12 C6 -14.7(10) . .
Pr1 O1 C12 C6 156.8(6) . .
C9 C10 C12 O1 174.7(7) . .
C11 C10 C12 O1 -10.9(12) . .
C9 C10 C12 C6 -5.6(11) . .
C11 C10 C12 C6 168.9(7) . .
C7 C6 C12 O1 -176.2(8) . .
C5 C6 C12 O1 5.4(12) . .
C7 C6 C12 C10 4.0(12) . .
C5 C6 C12 C10 -174.4(8) . .
C2 N1 C13 C14 174.2(7) . .
C3 N1 C13 C14 52.8(8) . .
Ni1 N1 C13 C14 -70.4(7) . .
C15 N4 C14 C13 -119.7(8) . .
Ni2 N4 C14 C13 68.8(8) . .
N1 C13 C14 N4 52.2(9) . .
C14 N4 C15 C16 173.5(8) . .
Ni2 N4 C15 C16 -15.4(12) . .
N4 C15 C16 C17 -175.2(9) . .
N4 C15 C16 C22 -3.7(15) . .
C22 C16 C17 C18 0.6(16) . .
C15 C16 C17 C18 172.6(10) . .
C16 C17 C18 C19 -1.0(19) . .
C17 C18 C19 C20 -0.5(18) . .
C18 C19 C20 C22 2.3(15) . .
C18 C19 C20 C21 -177.4(10) . .
Pr1 O5 C21 O6 168.1(7) . .
Pr1 O5 C21 C20 -10.3(12) . .
C19 C20 C21 O6 -13.8(12) . .
C22 C20 C21 O6 166.4(8) . .
C19 C20 C21 O5 164.7(8) . .
C22 C20 C21 O5 -15.1(12) . .
Ni2 O4 C22 C20 -175.6(5) . .
Pr1 O4 C22 C20 43.6(10) . .
Ni2 O4 C22 C16 4.9(11) . .
Pr1 O4 C22 C16 -135.9(6) . .
C19 C20 C22 O4 177.8(8) . .
C21 C20 C22 O4 -2.4(12) . .
C19 C20 C22 C16 -2.6(12) . .
C21 C20 C22 C16 177.1(7) . .
C17 C16 C22 O4 -179.3(8) . .
C15 C16 C22 O4 9.5(13) . .
C17 C16 C22 C20 1.2(13) . .
C15 C16 C22 C20 -170.0(8) . .
Ni2 O7 C23 C24 8.9(13) . .
O7 C23 C24 C25 -178.9(9) . .
O7 C23 C24 C30 2.4(14) . .
C30 C24 C25 C26 0.6(13) . .
C23 C24 C25 C26 -178.1(9) . .
C24 C25 C26 C27 1.4(15) . .
C25 C26 C27 C28 0.6(14) . .
C26 C27 C28 C30 -4.5(12) . .
C26 C27 C28 C29 177.9(8) . .
Pr1 O9 C29 O10 171.5(6) . .
Pr1 O9 C29 C28 -9.4(12) . .
C27 C28 C29 O10 20.0(11) . .
C30 C28 C29 O10 -157.4(8) . .
C27 C28 C29 O9 -159.1(7) . .
C30 C28 C29 O9 23.5(11) . .
Ni2 O8 C30 C24 -1.5(10) . .
Pr1 O8 C30 C24 132.9(6) . .
Ni2 O8 C30 C28 177.9(5) . .
Pr1 O8 C30 C28 -47.6(9) . .
C25 C24 C30 O8 174.9(7) . .
C23 C24 C30 O8 -6.5(12) . .
C25 C24 C30 C28 -4.5(11) . .
C23 C24 C30 C28 174.1(7) . .
C27 C28 C30 O8 -173.0(7) . .
C29 C28 C30 O8 4.4(11) . .
C27 C28 C30 C24 6.4(11) . .
C29 C28 C30 C24 -176.2(7) . .
